data_7018064
loop_
_publ_author_name
'Xie, Xiaochen'
'Haddow, Mairi F.'
'Mansell, Stephen M.'
'Norman, Nicholas C.'
'Russell, Christopher A.'

_publ_section_title
;
 Diborane(4) compounds with bidentate diamino groups.
;
_journal_issue 7
_journal_name_full 'Dalton transactions (Cambridge, England : 2003)'
_journal_page_first 2140
_journal_page_last 2147
_journal_paper_doi 10.1039/c2dt11936f
_journal_volume 41
_journal_year 2012
_chemical_formula_moiety 'C12 H24 B2 N4'
_chemical_formula_sum 'C12 H24 B2 N4'
_chemical_formula_weight 245.97
_chemical_name_systematic
;
?
;
_space_group_IT_number 61
_symmetry_cell_setting orthorhombic
_symmetry_space_group_name_Hall '-P 2ac 2ab'
_symmetry_space_group_name_H-M 'P b c a'
_atom_sites_solution_hydrogens geom
_atom_sites_solution_primary direct
_atom_sites_solution_secondary difmap
_audit_creation_method SHELXL-97
_cell_angle_alpha 90.00
_cell_angle_beta 90.00
_cell_angle_gamma 90.00
_cell_formula_units_Z 8
_cell_length_a 9.7678(18)
_cell_length_b 10.1822(18)
_cell_length_c 27.337(5)
_cell_measurement_reflns_used 2623
_cell_measurement_temperature 100(2)
_cell_measurement_theta_max 27.60
_cell_measurement_theta_min 2.56
_cell_volume 2718.9(9)
_computing_cell_refinement 'Bruker Apex II'
_computing_data_collection 'Bruker Apex II'
_computing_data_reduction 'Bruker SAINT'
_computing_molecular_graphics 'Bruker ShelXTL'
_computing_publication_material 'Bruker ShelXTL'
_computing_structure_refinement 'SHELXL-97 (Sheldrick, 2008)'
_computing_structure_solution 'SHELXS-97 (Sheldrick, 2008)'
_diffrn_ambient_temperature 100(2)
_diffrn_measured_fraction_theta_full 1.000
_diffrn_measured_fraction_theta_max 1.000
_diffrn_measurement_device_type 'Bruker Apex II kappa CCD area detector'
_diffrn_measurement_method 'phi and omega scans'
_diffrn_radiation_monochromator graphite
_diffrn_radiation_source 'fine-focus sealed tube'
_diffrn_radiation_type MoK\a
_diffrn_radiation_wavelength 0.71073
_diffrn_reflns_av_R_equivalents 0.0574
_diffrn_reflns_av_sigmaI/netI 0.0299
_diffrn_reflns_limit_h_max 10
_diffrn_reflns_limit_h_min -12
_diffrn_reflns_limit_k_max 13
_diffrn_reflns_limit_k_min -13
_diffrn_reflns_limit_l_max 31
_diffrn_reflns_limit_l_min -35
_diffrn_reflns_number 27191
_diffrn_reflns_theta_full 27.49
_diffrn_reflns_theta_max 27.49
_diffrn_reflns_theta_min 1.49
_exptl_absorpt_coefficient_mu 0.072
_exptl_absorpt_correction_T_max 0.7547
_exptl_absorpt_correction_T_min 0.6685
_exptl_absorpt_correction_type multi-scan
_exptl_absorpt_process_details 'SADABS V2008/1'
_exptl_crystal_colour colourless
_exptl_crystal_density_diffrn 1.202
_exptl_crystal_density_method 'not measured'
_exptl_crystal_description plate
_exptl_crystal_F_000 1072
_exptl_crystal_size_max 0.19
_exptl_crystal_size_mid 0.18
_exptl_crystal_size_min 0.02
_refine_diff_density_max 0.353
_refine_diff_density_min -0.180
_refine_diff_density_rms 0.042
_refine_ls_extinction_method none
_refine_ls_goodness_of_fit_ref 1.035
_refine_ls_hydrogen_treatment constr
_refine_ls_matrix_type full
_refine_ls_number_parameters 235
_refine_ls_number_reflns 3124
_refine_ls_number_restraints 0
_refine_ls_restrained_S_all 1.035
_refine_ls_R_factor_all 0.1085
_refine_ls_R_factor_gt 0.0538
_refine_ls_shift/su_max 0.000
_refine_ls_shift/su_mean 0.000
_refine_ls_structure_factor_coef Fsqd
_refine_ls_weighting_details 'calc w=1/[\s^2^(Fo^2^)+(0.0807P)^2^+1.0389P] where P=(Fo^2^+2Fc^2^)/3'
_refine_ls_weighting_scheme calc
_refine_ls_wR_factor_gt 0.1451
_refine_ls_wR_factor_ref 0.1861
_reflns_number_gt 1777
_reflns_number_total 3124
_reflns_threshold_expression >2sigma(I)
_cod_data_source_file c2dt11936f.txt
_cod_data_source_block 8
_cod_original_cell_volume 2718.9(8)
_cod_original_sg_symbol_H-M Pbca
_cod_database_code 7018064

loop_
_symmetry_equiv_pos_as_xyz
'x, y, z'
'-x+1/2, -y, z+1/2'
'-x, y+1/2, -z+1/2'
'x+1/2, -y+1/2, -z'
'-x, -y, -z'
'x-1/2, y, -z-1/2'
'x, -y-1/2, z-1/2'
'-x-1/2, y-1/2, z'

loop_
_atom_site_label
_atom_site_type_symbol
_atom_site_fract_x
_atom_site_fract_y
_atom_site_fract_z
_atom_site_U_iso_or_equiv
_atom_site_adp_type
_atom_site_occupancy
_atom_site_symmetry_multiplicity
_atom_site_calc_flag
_atom_site_refinement_flags
_atom_site_disorder_assembly
_atom_site_disorder_group
B1 B 0.1730(2) 0.31502(18) 0.19295(7) 0.0244(4) Uani 1 1 d . . .
B2 B 0.0719(2) 0.18136(18) 0.19169(8) 0.0259(4) Uani 1 1 d . A .
N1A N 0.21034(16) 0.36886(13) 0.14729(5) 0.0286(4) Uani 0.50 1 d P A 1
H1 H 0.2486 0.4470 0.1458 0.034 Uiso 0.50 1 calc PR A 1
N2A N 0.03452(17) 0.13541(15) 0.14470(5) 0.0344(4) Uani 0.50 1 d P A 1
H2 H 0.0086 0.0538 0.1396 0.041 Uiso 0.50 1 calc PR A 1
C1A C 0.1854(5) 0.2944(4) 0.10256(15) 0.0289(9) Uani 0.50 1 d P A 1
H3 H 0.2552 0.2231 0.0992 0.035 Uiso 0.50 1 calc PR A 1
C2A C 0.0417(4) 0.2347(4) 0.10374(14) 0.0289(8) Uani 0.50 1 d P A 1
H4 H -0.0291 0.3047 0.1083 0.035 Uiso 0.50 1 calc PR A 1
C3A C 0.0156(2) 0.1571(2) 0.05553(7) 0.0400(5) Uani 0.50 1 d P A 1
H5 H 0.0409 0.0644 0.0617 0.048 Uiso 0.50 1 calc PR A 1
H6 H -0.0842 0.1587 0.0493 0.048 Uiso 0.50 1 calc PR A 1
C4A C 0.0869(5) 0.1993(5) 0.00825(16) 0.0403(11) Uani 0.50 1 d P A 1
H7 H 0.0306 0.1754 -0.0205 0.048 Uiso 0.50 1 calc PR A 1
H8 H 0.1771 0.1556 0.0053 0.048 Uiso 0.50 1 calc PR A 1
C5A C 0.1048(6) 0.3486(7) 0.0112(3) 0.0424(15) Uani 0.50 1 d P A 1
H9 H 0.0139 0.3913 0.0132 0.051 Uiso 0.50 1 calc PR A 1
H10 H 0.1514 0.3807 -0.0186 0.051 Uiso 0.50 1 calc PR A 1
C6A C 0.1922(2) 0.38629(18) 0.05779(7) 0.0370(5) Uani 0.50 1 d P A 1
H11 H 0.2892 0.3928 0.0476 0.044 Uiso 0.50 1 calc PR A 1
H12 H 0.1634 0.4749 0.0685 0.044 Uiso 0.50 1 calc PR A 1
N1B N 0.21034(16) 0.36886(13) 0.14729(5) 0.0286(4) Uani 0.50 1 d P A 2
H13 H 0.2825 0.4200 0.1443 0.034 Uiso 0.50 1 calc PR A 2
N2B N 0.03452(17) 0.13541(15) 0.14470(5) 0.0344(4) Uani 0.50 1 d P A 2
H14 H -0.0319 0.0776 0.1418 0.041 Uiso 0.50 1 calc PR A 2
C1B C 0.1211(5) 0.3352(4) 0.10354(14) 0.0257(8) Uani 0.50 1 d P A 2
H15 H 0.0289 0.3769 0.1071 0.031 Uiso 0.50 1 calc PR A 2
C2B C 0.1063(5) 0.1838(4) 0.10005(14) 0.0281(8) Uani 0.50 1 d P A 2
H16 H 0.1978 0.1408 0.0963 0.034 Uiso 0.50 1 calc PR A 2
C3B C 0.0156(2) 0.1571(2) 0.05553(7) 0.0400(5) Uani 0.50 1 d P A 2
H17 H -0.0805 0.1529 0.0669 0.048 Uiso 0.50 1 calc PR A 2
H18 H 0.0395 0.0692 0.0426 0.048 Uiso 0.50 1 calc PR A 2
C4B C 0.0232(5) 0.2582(5) 0.01192(16) 0.0410(11) Uani 0.50 1 d P A 2
H19 H 0.0039 0.2129 -0.0194 0.049 Uiso 0.50 1 calc PR A 2
H20 H -0.0464 0.3279 0.0165 0.049 Uiso 0.50 1 calc PR A 2
C5B C 0.1646(6) 0.3186(7) 0.0104(3) 0.0449(15) Uani 0.50 1 d P A 2
H21 H 0.2339 0.2493 0.0048 0.054 Uiso 0.50 1 calc PR A 2
H22 H 0.1703 0.3825 -0.0168 0.054 Uiso 0.50 1 calc PR A 2
C6B C 0.1922(2) 0.38629(18) 0.05779(7) 0.0370(5) Uani 0.50 1 d P A 2
H23 H 0.1670 0.4799 0.0539 0.044 Uiso 0.50 1 calc PR A 2
H24 H 0.2921 0.3831 0.0637 0.044 Uiso 0.50 1 calc PR A 2
N3A N 0.21092(16) 0.36115(13) 0.23961(5) 0.0315(4) Uani 0.50 1 d P A 1
H25 H 0.2428 0.4412 0.2438 0.038 Uiso 0.50 1 calc PR A 1
N4A N 0.03433(17) 0.12760(14) 0.23714(5) 0.0337(4) Uani 0.50 1 d P A 1
H26 H 0.0059 0.0460 0.2402 0.040 Uiso 0.50 1 calc PR A 1
C7A C 0.1949(4) 0.2686(3) 0.28158(12) 0.0211(7) Uani 0.50 1 d P A 1
H27 H 0.2620 0.1946 0.2798 0.025 Uiso 0.50 1 calc PR A 1
C8A C 0.0459(4) 0.2190(3) 0.28037(12) 0.0219(7) Uani 0.50 1 d P A 1
H28 H -0.0210 0.2931 0.2782 0.026 Uiso 0.50 1 calc PR A 1
C9A C 0.0206(2) 0.13193(18) 0.32681(7) 0.0336(5) Uani 0.50 1 d P A 1
H29 H -0.0783 0.1365 0.3345 0.040 Uiso 0.50 1 calc PR A 1
H30 H 0.0407 0.0399 0.3176 0.040 Uiso 0.50 1 calc PR A 1
C10A C 0.0997(5) 0.1614(4) 0.37460(14) 0.0303(9) Uani 0.50 1 d P A 1
H31 H 0.0447 0.1341 0.4033 0.036 Uiso 0.50 1 calc PR A 1
H32 H 0.1872 0.1124 0.3751 0.036 Uiso 0.50 1 calc PR A 1
C11A C 0.1271(5) 0.3081(4) 0.37661(16) 0.0314(10) Uani 0.50 1 d P A 1
H33 H 0.1795 0.3298 0.4065 0.038 Uiso 0.50 1 calc PR A 1
H34 H 0.0394 0.3567 0.3776 0.038 Uiso 0.50 1 calc PR A 1
C12A C 0.2119(2) 0.34985(17) 0.32965(7) 0.0321(5) Uani 0.50 1 d P A 1
H35 H 0.1882 0.4422 0.3221 0.039 Uiso 0.50 1 calc PR A 1
H36 H 0.3101 0.3483 0.3386 0.039 Uiso 0.50 1 calc PR A 1
N3B N 0.21092(16) 0.36115(13) 0.23961(5) 0.0315(4) Uani 0.50 1 d P A 2
H37 H 0.2810 0.4146 0.2432 0.038 Uiso 0.50 1 calc PR A 2
N4B N 0.03433(17) 0.12760(14) 0.23714(5) 0.0337(4) Uani 0.50 1 d P A 2
H38 H -0.0338 0.0713 0.2391 0.040 Uiso 0.50 1 calc PR A 2
C7B C 0.1275(4) 0.3161(4) 0.28369(13) 0.0247(8) Uani 0.50 1 d P A 2
H39 H 0.0362 0.3604 0.2845 0.030 Uiso 0.50 1 calc PR A 2
C8B C 0.1117(4) 0.1673(3) 0.28232(13) 0.0238(8) Uani 0.50 1 d P A 2
H40 H 0.2025 0.1223 0.2841 0.029 Uiso 0.50 1 calc PR A 2
C9B C 0.0206(2) 0.13193(18) 0.32681(7) 0.0336(5) Uani 0.50 1 d P A 2
H41 H 0.0402 0.0400 0.3363 0.040 Uiso 0.50 1 calc PR A 2
H42 H -0.0764 0.1360 0.3164 0.040 Uiso 0.50 1 calc PR A 2
C10B C 0.0384(4) 0.2203(4) 0.37271(14) 0.0300(8) Uani 0.50 1 d P A 2
H43 H -0.0238 0.2969 0.3708 0.036 Uiso 0.50 1 calc PR A 2
H44 H 0.0162 0.1700 0.4027 0.036 Uiso 0.50 1 calc PR A 2
C11B C 0.1874(4) 0.2663(4) 0.37423(16) 0.0294(9) Uani 0.50 1 d P A 2
H45 H 0.2044 0.3179 0.4043 0.035 Uiso 0.50 1 calc PR A 2
H46 H 0.2498 0.1897 0.3741 0.035 Uiso 0.50 1 calc PR A 2
C12B C 0.2119(2) 0.34985(17) 0.32965(7) 0.0321(5) Uani 0.50 1 d P A 2
H47 H 0.3101 0.3438 0.3211 0.039 Uiso 0.50 1 calc PR A 2
H48 H 0.1930 0.4424 0.3385 0.039 Uiso 0.50 1 calc PR A 2

loop_
_atom_site_aniso_label
_atom_site_aniso_U_11
_atom_site_aniso_U_22
_atom_site_aniso_U_33
_atom_site_aniso_U_23
_atom_site_aniso_U_13
_atom_site_aniso_U_12
B1 0.0219(9) 0.0213(9) 0.0301(11) -0.0002(8) -0.0012(9) 0.0024(7)
B2 0.0260(10) 0.0221(9) 0.0297(11) -0.0006(8) -0.0024(9) -0.0004(8)
N1A 0.0345(9) 0.0245(7) 0.0267(9) -0.0020(6) 0.0036(6) -0.0067(6)
N2A 0.0457(10) 0.0307(8) 0.0267(9) 0.0022(6) -0.0047(7) -0.0152(7)
C1A 0.031(2) 0.027(2) 0.029(2) -0.0009(16) -0.0030(19) -0.0008(17)
C2A 0.031(2) 0.031(2) 0.025(2) 0.0026(16) 0.0013(17) -0.0019(17)
C3A 0.0467(12) 0.0464(11) 0.0269(10) -0.0014(9) -0.0049(9) -0.0119(9)
C4A 0.048(3) 0.047(3) 0.026(2) -0.0034(19) -0.004(2) 0.001(2)
C5A 0.055(4) 0.047(3) 0.025(3) 0.008(2) -0.001(3) -0.002(3)
C6A 0.0464(12) 0.0335(9) 0.0311(11) 0.0021(8) 0.0065(10) -0.0048(9)
N1B 0.0345(9) 0.0245(7) 0.0267(9) -0.0020(6) 0.0036(6) -0.0067(6)
N2B 0.0457(10) 0.0307(8) 0.0267(9) 0.0022(6) -0.0047(7) -0.0152(7)
C1B 0.033(2) 0.0223(19) 0.022(2) 0.0017(15) -0.0026(19) 0.0032(16)
C2B 0.036(2) 0.0247(19) 0.024(2) -0.0007(15) -0.0014(18) -0.0011(17)
C3B 0.0467(12) 0.0464(11) 0.0269(10) -0.0014(9) -0.0049(9) -0.0119(9)
C4B 0.046(3) 0.051(3) 0.026(2) 0.004(2) -0.002(2) -0.011(2)
C5B 0.051(4) 0.053(4) 0.031(3) 0.002(3) 0.004(3) -0.012(3)
C6B 0.0464(12) 0.0335(9) 0.0311(11) 0.0021(8) 0.0065(10) -0.0048(9)
N3A 0.0396(10) 0.0280(7) 0.0269(9) 0.0026(6) -0.0012(7) -0.0153(7)
N4A 0.0431(10) 0.0301(8) 0.0279(9) -0.0003(6) -0.0025(7) -0.0178(7)
C7A 0.0178(17) 0.0217(16) 0.0238(19) -0.0015(14) -0.0006(15) 0.0020(14)
C8A 0.0207(18) 0.0205(16) 0.024(2) 0.0007(14) -0.0018(15) 0.0027(15)
C9A 0.0387(11) 0.0359(10) 0.0264(10) 0.0034(8) 0.0009(8) -0.0140(8)
C10A 0.039(2) 0.029(2) 0.023(2) 0.0020(16) 0.0042(18) -0.0025(17)
C11A 0.036(3) 0.032(2) 0.027(2) -0.0017(18) 0.004(2) 0.0006(18)
C12A 0.0397(11) 0.0301(9) 0.0266(10) -0.0004(8) -0.0033(9) -0.0086(8)
N3B 0.0396(10) 0.0280(7) 0.0269(9) 0.0026(6) -0.0012(7) -0.0153(7)
N4B 0.0431(10) 0.0301(8) 0.0279(9) -0.0003(6) -0.0025(7) -0.0178(7)
C7B 0.026(2) 0.0226(17) 0.026(2) 0.0022(14) 0.0017(16) 0.0005(16)
C8B 0.0248(19) 0.0212(17) 0.025(2) 0.0000(14) -0.0023(16) -0.0004(15)
C9B 0.0387(11) 0.0359(10) 0.0264(10) 0.0034(8) 0.0009(8) -0.0140(8)
C10B 0.031(2) 0.033(2) 0.026(2) 0.0037(17) 0.0031(17) 0.0016(17)
C11B 0.027(2) 0.034(2) 0.027(2) -0.0048(18) -0.001(2) 0.0029(17)
C12B 0.0397(11) 0.0301(9) 0.0266(10) -0.0004(8) -0.0033(9) -0.0086(8)

loop_
_atom_type_symbol
_atom_type_description
_atom_type_scat_dispersion_real
_atom_type_scat_dispersion_imag
_atom_type_scat_source
C C 0.0033 0.0016 'International Tables Vol C Tables 4.2.6.8 and 6.1.1.4'
H H 0.0000 0.0000 'International Tables Vol C Tables 4.2.6.8 and 6.1.1.4'
B B 0.0013 0.0007 'International Tables Vol C Tables 4.2.6.8 and 6.1.1.4'
N N 0.0061 0.0033 'International Tables Vol C Tables 4.2.6.8 and 6.1.1.4'

loop_
_geom_angle_atom_site_label_1
_geom_angle_atom_site_label_2
_geom_angle_atom_site_label_3
_geom_angle
N3A B1 N1A 127.09(16)
N3A B1 B2 116.29(16)
N1A B1 B2 116.62(16)
N4A B2 N2A 127.27(16)
N4A B2 B1 116.76(16)
N2A B2 B1 115.97(16)
B1 N1A C1A 119.7(2)
B1 N1A H1 120.1
C1A N1A H1 120.1
B2 N2A C2A 116.07(19)
B2 N2A H2 122.0
C2A N2A H2 122.0
N1A C1A C2A 110.0(3)
N1A C1A C6A 110.1(3)
C2A C1A C6A 107.3(3)
N1A C1A H3 109.8
C2A C1A H3 109.8
C6A C1A H3 109.8
N2A C2A C1A 108.9(3)
N2A C2A C3A 106.2(3)
C1A C2A C3A 109.5(3)
N2A C2A H4 110.7
C1A C2A H4 110.7
C3A C2A H4 110.7
C4A C3A C2A 119.9(3)
C4A C3A H5 107.4
C2A C3A H5 107.4
C4A C3A H6 107.4
C2A C3A H6 107.4
H5 C3A H6 106.9
C3A C4A C5A 106.6(4)
C3A C4A H7 110.4
C5A C4A H7 110.4
C3A C4A H8 110.4
C5A C4A H8 110.4
H7 C4A H8 108.6
C4A C5A C6A 110.2(4)
C4A C5A H9 109.6
C6A C5A H9 109.6
C4A C5A H10 109.6
C6A C5A H10 109.6
H9 C5A H10 108.1
C1A C6A C5A 118.0(3)
C1A C6A H11 107.8
C5A C6A H11 107.8
C1A C6A H12 107.8
C5A C6A H12 107.8
H11 C6A H12 107.2
C2B C1B H15 110.2
C1B C2B H16 111.0
C5B C4B H19 109.8
C5B C4B H20 109.8
H19 C4B H20 108.3
C4B C5B H21 109.8
C4B C5B H22 109.8
H21 C5B H22 108.3
B1 N3A C7A 117.25(18)
B1 N3A H25 121.4
C7A N3A H25 121.4
B2 N4A C8A 115.62(18)
B2 N4A H26 122.2
C8A N4A H26 122.2
N3A C7A C8A 106.8(3)
N3A C7A C12A 107.5(2)
C8A C7A C12A 107.0(3)
N3A C7A H27 111.7
C8A C7A H27 111.7
C12A C7A H27 111.7
N4A C8A C7A 106.9(3)
N4A C8A C9A 105.9(2)
C7A C8A C9A 108.5(3)
N4A C8A H28 111.8
C7A C8A H28 111.8
C9A C8A H28 111.8
C10A C9A C8A 119.7(2)
C10A C9A H29 107.4
C8A C9A H29 107.4
C10A C9A H30 107.4
C8A C9A H30 107.4
H29 C9A H30 106.9
C11A C10A C9A 108.0(3)
C11A C10A H31 110.1
C9A C10A H31 110.1
C11A C10A H32 110.1
C9A C10A H32 110.1
H31 C10A H32 108.4
C10A C11A C12A 109.0(3)
C10A C11A H33 109.9
C12A C11A H33 109.9
C10A C11A H34 109.9
C12A C11A H34 109.9
H33 C11A H34 108.3
C7A C12A C11A 119.0(2)
C7A C12A H35 107.6
C11A C12A H35 107.6
C7A C12A H36 107.6
C11A C12A H36 107.6
H35 C12A H36 107.0
C8B C7B H39 111.0
C7B C8B H40 111.3
C11B C10B H43 110.1
C11B C10B H44 110.1
H43 C10B H44 108.5
C10B C11B H45 110.2
C10B C11B H46 110.2
H45 C11B H46 108.5

loop_
_geom_bond_atom_site_label_1
_geom_bond_atom_site_label_2
_geom_bond_distance
B1 N3A 1.409(2)
B1 N1A 1.411(2)
B1 B2 1.681(3)
B2 N4A 1.407(2)
B2 N2A 1.415(2)
N1A C1A 1.459(4)
N1A H1 0.8800
N2A C2A 1.510(4)
N2A H2 0.8800
C1A C2A 1.530(6)
C1A C6A 1.542(4)
C1A H3 1.0000
C2A C3A 1.558(4)
C2A H4 1.0000
C3A C4A 1.530(5)
C3A H5 0.9900
C3A H6 0.9900
C4A C5A 1.533(8)
C4A H7 0.9900
C4A H8 0.9900
C5A C6A 1.580(8)
C5A H9 0.9900
C5A H10 0.9900
C6A H11 0.9900
C6A H12 0.9900
C1B C2B 1.551(5)
C1B H15 1.0000
C2B H16 1.0000
C4B C5B 1.513(8)
C4B H19 0.9900
C4B H20 0.9900
C5B H21 0.9900
C5B H22 0.9900
N3A C7A 1.493(4)
N3A H25 0.8800
N4A C8A 1.508(4)
N4A H26 0.8800
C7A C8A 1.541(5)
C7A C12A 1.561(4)
C7A H27 1.0000
C8A C9A 1.568(4)
C8A H28 1.0000
C9A C10A 1.547(4)
C9A H29 0.9900
C9A H30 0.9900
C10A C11A 1.518(6)
C10A H31 0.9900
C10A H32 0.9900
C11A C12A 1.586(5)
C11A H33 0.9900
C11A H34 0.9900
C12A H35 0.9900
C12A H36 0.9900
C7B C8B 1.524(5)
C7B H39 1.0000
C8B H40 1.0000
C10B C11B 1.529(5)
C10B H43 0.9900
C10B H44 0.9900
C11B H45 0.9900
C11B H46 0.9900

loop_
_geom_torsion_atom_site_label_1
_geom_torsion_atom_site_label_2
_geom_torsion_atom_site_label_3
_geom_torsion_atom_site_label_4
_geom_torsion
N3A B1 B2 N4A 0.0(2)
N1A B1 B2 N4A -179.90(16)
N3A B1 B2 N2A -179.85(16)
N1A B1 B2 N2A 0.2(2)
N3A B1 N1A C1A 167.7(3)
B2 B1 N1A C1A -12.4(3)
N4A B2 N2A C2A 157.7(2)
B1 B2 N2A C2A -22.4(3)
B1 N1A C1A C2A 44.7(4)
B1 N1A C1A C6A 162.7(2)
B2 N2A C2A C1A 54.6(4)
B2 N2A C2A C3A 172.5(2)
N1A C1A C2A N2A -64.9(4)
C6A C1A C2A N2A 175.4(3)
N1A C1A C2A C3A 179.3(3)
C6A C1A C2A C3A 59.6(4)
N2A C2A C3A C4A -146.7(3)
C1A C2A C3A C4A -29.2(5)
C2A C3A C4A C5A -31.4(5)
C3A C4A C5A C6A 58.9(5)
N1A C1A C6A C5A -151.7(3)
C2A C1A C6A C5A -32.1(5)
C4A C5A C6A C1A -28.8(6)
N1A B1 N3A C7A -162.4(2)
B2 B1 N3A C7A 17.7(3)
N2A B2 N4A C8A -159.6(2)
B1 B2 N4A C8A 20.5(3)
B1 N3A C7A C8A -53.2(3)
B1 N3A C7A C12A -167.74(18)
B2 N4A C8A C7A -56.1(3)
B2 N4A C8A C9A -171.63(18)
N3A C7A C8A N4A 71.6(3)
C12A C7A C8A N4A -173.5(2)
N3A C7A C8A C9A -174.6(2)
C12A C7A C8A C9A -59.7(3)
N4A C8A C9A C10A 144.9(3)
C7A C8A C9A C10A 30.5(4)
C8A C9A C10A C11A 31.0(4)
C9A C10A C11A C12A -58.3(4)
N3A C7A C12A C11A 147.1(3)
C8A C7A C12A C11A 32.6(4)
C10A C11A C12A C7A 28.3(5)
